data_7244950
loop_
_publ_author_name
'Volkov, Sergey'
'Charkin, Dmitri O.'
'Arsentev, Maxim'
'Aksenov, Sergey'
'Manelis, Lev'
'Krzhizhanovskaya, Maria'
'Sinelshikova, Olga'
'Ugolkov, Valeriy Leonidovich'
'Povolotskiy, Alexey'
'Shilovskikh, Vladimir'
'Antonov, Andrey'
'Bubnova, Rimma'

_publ_section_title
;
 Where the extraordinaries meet: a cascade of isosymmetrical superionic
 phase transitions and negative thermal expansion in a novel silver
 salt-inclusion borate halide
;
_journal_name_full CrystEngComm
_journal_paper_doi 10.1039/D2CE00307D
_journal_year 2022
_chemical_formula_structural 'Ag3 B6 I1 O10'
_chemical_formula_sum 'Ag3 B6 I O10'
_chemical_formula_weight 675.4
_space_group_IT_number 62
_space_group_name_Hall '-P 2ac 2n'
_space_group_name_H-M_alt 'P n m a'
_symmetry_cell_setting orthorhombic
_symmetry_Int_Tables_number 62
_symmetry_space_group_name_Hall '-P 2ac 2n'
_symmetry_space_group_name_H-M 'P n m a'
_audit_block_doi 10.5517/ccdc.csd.cc2b9v6q
_audit_update_record
;
2022-05-12 deposited with the CCDC.	2022-05-18 downloaded from the CCDC.
;
_cell_angle_alpha 90.000(3)
_cell_angle_beta 90.000(3)
_cell_angle_gamma 90.000(3)
_cell_formula_units_Z 4
_cell_length_a 12.7477(5)
_cell_length_b 9.5347(3)
_cell_length_c 8.5287(3)
_cell_measurement_reflns_used 1989
_cell_measurement_temperature 393(5)
_cell_measurement_theta_max 29.06
_cell_measurement_theta_min 3.56
_cell_volume 1036.63(6)
_computing_cell_refinement 'CrysAlisPro 1.171.41.93a (Rigaku OD, 2020)'
_computing_data_collection 'CrysAlisPro 1.171.41.93a (Rigaku OD, 2020)'
_computing_data_reduction 'CrysAlisPro 1.171.41.93a (Rigaku OD, 2020)'
_diffrn_ambient_temperature 393
_diffrn_detector 'Hybrid Pixel Array Detector'
_diffrn_detector_area_resol_mean 10.0000
_diffrn_measured_fraction_theta_full 0.98
_diffrn_measured_fraction_theta_max 0.87
_diffrn_measurement_device 'four-circle diffractometer'
_diffrn_measurement_device_type 'XtaLAB Synergy, Single source at home/near, HyPix'
_diffrn_measurement_method '\w scans'
_diffrn_radiation_monochromator mirror
_diffrn_radiation_probe x-ray
_diffrn_radiation_source 'X-ray tube'
_diffrn_radiation_type 'Mo K\a'
_diffrn_radiation_wavelength 0.71073
_diffrn_reflns_av_R_equivalents 0.0468
_diffrn_reflns_av_unetI/netI 0.0313
_diffrn_reflns_limit_h_max 17
_diffrn_reflns_limit_h_min -16
_diffrn_reflns_limit_k_max 8
_diffrn_reflns_limit_k_min -12
_diffrn_reflns_limit_l_max 8
_diffrn_reflns_limit_l_min -11
_diffrn_reflns_number 4830
_diffrn_reflns_theta_full 27.24
_diffrn_reflns_theta_max 29.2
_diffrn_reflns_theta_min 3.58
_diffrn_source 'micro-focus sealed X-ray tube'
_exptl_absorpt_coefficient_mu 8.634
_exptl_absorpt_correction_T_max 0.811
_exptl_absorpt_correction_T_min 0.307
_exptl_absorpt_correction_type gaussian
_exptl_absorpt_process_details
;
CrysAlisPro 1.171.41.93a (Rigaku Oxford Diffraction, 2020)
Numerical absorption correction based on gaussian integration over
a multifaceted crystal model
Empirical absorption correction using spherical harmonics,
implemented in SCALE3 ABSPACK scaling algorithm.
;
_exptl_crystal_colour colorless
_exptl_crystal_density_diffrn 4.3274
_exptl_crystal_description plate
_exptl_crystal_F_000 1216
_exptl_crystal_size_max 0.214
_exptl_crystal_size_mid 0.149
_exptl_crystal_size_min 0.056
_refine_diff_density_max 1.78
_refine_diff_density_min -1.52
_refine_ls_extinction_method none
_refine_ls_goodness_of_fit_gt 3.73
_refine_ls_goodness_of_fit_ref 3.21
_refine_ls_number_constraints 0
_refine_ls_number_parameters 151
_refine_ls_number_reflns 1296
_refine_ls_number_restraints 0
_refine_ls_R_factor_all 0.0794
_refine_ls_R_factor_gt 0.0599
_refine_ls_shift/su_max 0.0359
_refine_ls_shift/su_mean 0.0021
_refine_ls_structure_factor_coef F
_refine_ls_weighting_details w=1/(\s^2^(F)+0.0001F^2^)
_refine_ls_weighting_scheme sigma
_refine_ls_wR_factor_gt 0.0744
_refine_ls_wR_factor_ref 0.0761
_reflns_number_gt 960
_reflns_number_total 1296
_reflns_threshold_expression I>3\s(I)
_cod_data_source_file d2ce00307d2.cif
_cod_data_source_block Ag3B6O10I_393K
_cod_depositor_comments
;
The following automatic conversions were performed:

data item '_diffrn_radiation_probe' value 'X-ray' was changed to
'x-ray' in accordance with the
/home/data/users/saulius/crontab/automatic-downloads/rss-feeds/RSC/lib/dictionaries/cif_core.dic
dictionary named 'cif_core.dic' version 2.4.2 last updated on
2011-04-26.

Automatic conversion script
Id: cif_fix_values 7556 2019-12-06 15:28:31Z antanas 
;
_cod_original_sg_symbol_Hall '-P -2xabc;-2yb;-2zac'
_cod_original_formula_sum 'Ag3 B6 I1 O10'
_cod_database_code 7244950

loop_
_space_group_symop_id
_space_group_symop_operation_xyz
1 x,y,z
2 -x+1/2,-y,z+1/2
3 -x,y+1/2,-z
4 x+1/2,-y+1/2,-z+1/2
5 -x,-y,-z
6 x+1/2,y,-z+1/2
7 x,-y+1/2,z
8 -x+1/2,y+1/2,z+1/2

loop_
_atom_site_label
_atom_site_type_symbol
_atom_site_fract_x
_atom_site_fract_y
_atom_site_fract_z
_atom_site_adp_type
_atom_site_U_iso_or_equiv
_atom_site_site_symmetry_multiplicity
_atom_site_occupancy
_atom_site_calc_flag
_atom_site_refinement_flags
_atom_site_disorder_assembly
_atom_site_disorder_group
I1 I 0.43229(19) 0.25 0.3457(2) Uani 0.0669(4) 4 1 d . . .
Ag1 Ag 0.10989(16) 0.25 0.0069(4) Uani 0.0625(6) 4 0.780(4) d . . .
Ag2 Ag 0.4950(4) 0.0742(4) 0.1081(15) Uani 0.084(2) 8 0.349(8) d . . .
Ag3 Ag 0.6756(6) 0.25 0.2365(6) Uani 0.0954(16) 4 0.537(5) d . . .
Ag4 Ag 0.0326(6) 0.0350(6) -0.0560(7) Uani 0.116(3) 8 0.225(3) d . . .
Ag5 Ag 0.5512(11) 0.1207(11) 0.1791(8) Uani 0.103(4) 8 0.267(9) d . . .
O1 O 0.5799(4) -0.1275(4) 0.1793(6) Uani 0.0246(15) 8 1 d . . .
O2 O 0.4228(5) -0.25 0.2231(8) Uani 0.021(2) 4 1 d . . .
O3 O 0.8277(4) -0.1266(4) 0.4738(6) Uani 0.0221(15) 8 1 d . . .
O4 O 0.7348(5) -0.25 0.2680(7) Uani 0.0110(17) 4 1 d . . .
O5 O 0.2453(4) -0.0929(4) 0.4500(6) Uani 0.0191(14) 8 1 d . . .
O6 O 0.7128(4) -0.0003(4) 0.3069(6) Uani 0.0233(15) 8 1 d . . .
B1 B 0.2341(6) 0.0128(6) 0.5559(9) Uani 0.017(2) 8 1 d . . .
B2 B 0.6934(6) -0.1129(7) 0.1984(9) Uani 0.0133(19) 8 1 d . . .
B3 B 0.5274(9) -0.25 0.1936(11) Uani 0.011(3) 4 1 d . . .
B4 B 0.3297(8) -0.25 0.1279(12) Uani 0.013(3) 4 1 d . . .

loop_
_atom_site_aniso_label
_atom_site_aniso_type_symbol
_atom_site_aniso_U_11
_atom_site_aniso_U_22
_atom_site_aniso_U_33
_atom_site_aniso_U_12
_atom_site_aniso_U_13
_atom_site_aniso_U_23
I1 I 0.0528(8) 0.0940(8) 0.0538(7) 0 -0.0064(5) 0
Ag1 Ag 0.0384(9) 0.0766(11) 0.0725(13) 0 0.0302(8) 0
Ag2 Ag 0.0417(19) 0.0442(15) 0.167(5) 0.0185(14) 0.011(2) 0.0214(12)
Ag3 Ag 0.190(4) 0.0350(13) 0.0616(18) 0 0.0112(19) 0
Ag4 Ag 0.139(7) 0.105(4) 0.105(5) 0.067(4) -0.010(4) 0.012(3)
Ag5 Ag 0.141(9) 0.111(5) 0.057(4) 0.102(6) 0.046(4) 0.020(3)
O1 O 0.009(2) 0.020(2) 0.045(3) 0.0033(19) -0.007(2) 0.0064(19)
O2 O 0.007(3) 0.038(4) 0.019(3) 0 -0.006(3) 0
O3 O 0.020(3) 0.019(2) 0.027(3) 0.0047(19) -0.010(2) -0.0119(19)
O4 O 0.009(3) 0.009(3) 0.014(3) 0 -0.004(3) 0
O5 O 0.023(3) 0.013(2) 0.021(3) 0.0044(18) -0.003(2) -0.0053(18)
O6 O 0.026(3) 0.018(2) 0.026(3) 0.0038(19) -0.008(2) -0.0016(18)
B1 B 0.019(4) 0.013(3) 0.018(4) -0.004(3) 0.005(3) 0.006(3)
B2 B 0.009(3) 0.010(3) 0.021(4) 0.003(3) -0.004(3) 0.004(3)
B3 B 0.015(5) 0.016(5) 0.002(4) 0 0.001(4) 0
B4 B 0.002(5) 0.018(5) 0.017(5) 0 0.004(4) 0

loop_
_atom_type_symbol
_atom_type_scat_dispersion_real
_atom_type_scat_dispersion_imag
_atom_type_scat_source
Ag -0.8971 1.1015 'International Tables Vol C tables 4.2.6.8 and 6.1.1.1'
B 0.0013 0.0007 'International Tables Vol C tables 4.2.6.8 and 6.1.1.1'
I -0.4742 1.8119 'International Tables Vol C tables 4.2.6.8 and 6.1.1.1'
O 0.0106 0.0060 'International Tables Vol C tables 4.2.6.8 and 6.1.1.1'

loop_
_exptl_crystal_face_index_h
_exptl_crystal_face_index_k
_exptl_crystal_face_index_l
_exptl_crystal_face_perp_dist
? ? ? ?

loop_
_geom_angle_atom_site_label_1
_geom_angle_atom_site_label_2
_geom_angle_atom_site_label_3
_geom_angle_site_symmetry_1
_geom_angle_site_symmetry_2
_geom_angle_site_symmetry_3
_geom_angle
_geom_angle_publ_flag
Ag1 I1 Ag2 4_555 . . 95.94(17) ?
Ag1 I1 Ag2 4_555 . 7_555 95.94(17) ?
Ag1 I1 Ag3 4_555 . . 45.75(13) ?
Ag1 I1 Ag3 4_555 . 4_455 163.07(14) ?
Ag1 I1 Ag4 4_555 . 2_555 73.90(14) ?
Ag1 I1 Ag4 4_555 . 4_555 48.64(13) ?
Ag1 I1 Ag4 4_555 . 6_555 48.64(13) ?
Ag1 I1 Ag4 4_555 . 8_555 73.90(14) ?
Ag1 I1 Ag5 4_555 . . 74.7(3) ?
Ag1 I1 Ag5 4_555 . 7_555 74.7(3) ?
Ag2 I1 Ag2 . . 7_555 75.2(2) ?
Ag2 I1 Ag3 . . . 60.63(13) ?
Ag2 I1 Ag3 . . 4_455 97.46(16) ?
Ag2 I1 Ag4 . . 2_555 66.0(2) ?
Ag2 I1 Ag4 . . 4_555 137.01(19) ?
Ag2 I1 Ag4 . . 6_555 84.3(2) ?
Ag2 I1 Ag4 . . 8_555 138.2(2) ?
Ag2 I1 Ag5 . . . 22.0(3) ?
Ag2 I1 Ag5 . . 7_555 72.2(3) ?
Ag2 I1 Ag3 7_555 . . 60.63(13) ?
Ag2 I1 Ag3 7_555 . 4_455 97.46(16) ?
Ag2 I1 Ag4 7_555 . 2_555 138.2(2) ?
Ag2 I1 Ag4 7_555 . 4_555 84.3(2) ?
Ag2 I1 Ag4 7_555 . 6_555 137.01(19) ?
Ag2 I1 Ag4 7_555 . 8_555 66.0(2) ?
Ag2 I1 Ag5 7_555 . . 72.2(3) ?
Ag2 I1 Ag5 7_555 . 7_555 22.0(3) ?
Ag3 I1 Ag3 . . 4_455 151.19(15) ?
Ag3 I1 Ag4 . . 2_555 86.26(15) ?
Ag3 I1 Ag4 . . 4_555 76.38(16) ?
Ag3 I1 Ag4 . . 6_555 76.38(16) ?
Ag3 I1 Ag4 . . 8_555 86.26(15) ?
Ag3 I1 Ag5 . . . 39.6(3) ?
Ag3 I1 Ag5 . . 7_555 39.6(3) ?
Ag3 I1 Ag4 4_455 . 2_555 102.30(15) ?
Ag3 I1 Ag4 4_455 . 4_555 122.71(15) ?
Ag3 I1 Ag4 4_455 . 6_555 122.71(15) ?
Ag3 I1 Ag4 4_455 . 8_555 102.30(15) ?
Ag3 I1 Ag5 4_455 . . 119.4(3) ?
Ag3 I1 Ag5 4_455 . 7_555 119.4(3) ?
Ag4 I1 Ag4 2_555 . 4_555 113.80(18) ?
Ag4 I1 Ag4 2_555 . 6_555 28.03(17) ?
Ag4 I1 Ag4 2_555 . 8_555 141.46(19) ?
Ag4 I1 Ag5 2_555 . . 65.9(3) ?
Ag4 I1 Ag5 2_555 . 7_555 123.7(3) ?
Ag4 I1 Ag4 4_555 . 6_555 85.88(17) ?
Ag4 I1 Ag4 4_555 . 8_555 28.03(17) ?
Ag4 I1 Ag5 4_555 . . 115.6(3) ?
Ag4 I1 Ag5 4_555 . 7_555 74.7(2) ?
Ag4 I1 Ag4 6_555 . 8_555 113.80(18) ?
Ag4 I1 Ag5 6_555 . . 74.7(2) ?
Ag4 I1 Ag5 6_555 . 7_555 115.6(3) ?
Ag4 I1 Ag5 8_555 . . 123.7(3) ?
Ag4 I1 Ag5 8_555 . 7_555 65.9(3) ?
Ag5 I1 Ag5 . . 7_555 61.4(4) ?
I1 Ag1 Ag3 4_455 . 4_455 81.9(2) ?
I1 Ag1 Ag4 4_455 . . 75.09(17) ?
I1 Ag1 Ag4 4_455 . 3_555 57.08(12) ?
I1 Ag1 Ag4 4_455 . 5_555 57.08(12) ?
I1 Ag1 Ag4 4_455 . 7_555 75.09(17) ?
I1 Ag1 Ag5 4_455 . 4_455 50.0(3) ?
I1 Ag1 Ag5 4_455 . 6_455 50.0(3) ?
I1 Ag1 O2 4_455 . 2_554 109.25(18) ?
I1 Ag1 O5 4_455 . 2_554 139.68(12) ?
I1 Ag1 O5 4_455 . 8_554 139.68(12) ?
Ag3 Ag1 Ag4 4_455 . . 111.43(18) ?
Ag3 Ag1 Ag4 4_455 . 3_555 94.49(16) ?
Ag3 Ag1 Ag4 4_455 . 5_555 94.49(16) ?
Ag3 Ag1 Ag4 4_455 . 7_555 111.43(18) ?
Ag3 Ag1 Ag5 4_455 . 4_455 42.8(3) ?
Ag3 Ag1 Ag5 4_455 . 6_455 42.8(3) ?
Ag3 Ag1 O2 4_455 . 2_554 168.8(2) ?
Ag3 Ag1 O5 4_455 . 2_554 85.11(19) ?
Ag3 Ag1 O5 4_455 . 8_554 85.11(19) ?
Ag4 Ag1 Ag4 . . 3_555 121.3(2) ?
Ag4 Ag1 Ag4 . . 5_555 22.09(19) ?
Ag4 Ag1 Ag4 . . 7_555 122.6(3) ?
Ag4 Ag1 Ag5 . . 4_455 117.0(3) ?
Ag4 Ag1 Ag5 . . 6_455 75.1(2) ?
Ag4 Ag1 O2 . . 2_554 72.66(17) ?
Ag4 Ag1 O5 . . 2_554 74.6(2) ?
Ag4 Ag1 O5 . . 8_554 144.7(2) ?
Ag4 Ag1 Ag4 3_555 . 5_555 111.12(17) ?
Ag4 Ag1 Ag4 3_555 . 7_555 22.09(19) ?
Ag4 Ag1 Ag5 3_555 . 4_455 54.4(2) ?
Ag4 Ag1 Ag5 3_555 . 6_455 95.0(3) ?
Ag4 Ag1 O2 3_555 . 2_554 91.81(15) ?
Ag4 Ag1 O5 3_555 . 2_554 162.51(16) ?
Ag4 Ag1 O5 3_555 . 8_554 86.32(15) ?
Ag4 Ag1 Ag4 5_555 . 7_555 121.3(2) ?
Ag4 Ag1 Ag5 5_555 . 4_455 95.0(3) ?
Ag4 Ag1 Ag5 5_555 . 6_455 54.4(2) ?
Ag4 Ag1 O2 5_555 . 2_554 91.81(15) ?
Ag4 Ag1 O5 5_555 . 2_554 86.32(15) ?
Ag4 Ag1 O5 5_555 . 8_554 162.51(16) ?
Ag4 Ag1 Ag5 7_555 . 4_455 75.1(2) ?
Ag4 Ag1 Ag5 7_555 . 6_455 117.0(3) ?
Ag4 Ag1 O2 7_555 . 2_554 72.66(17) ?
Ag4 Ag1 O5 7_555 . 2_554 144.7(2) ?
Ag4 Ag1 O5 7_555 . 8_554 74.6(2) ?
Ag5 Ag1 Ag5 4_455 . 6_455 47.8(3) ?
Ag5 Ag1 O2 4_455 . 2_554 145.7(2) ?
Ag5 Ag1 O5 4_455 . 2_554 127.8(3) ?
Ag5 Ag1 O5 4_455 . 8_554 96.5(3) ?
Ag5 Ag1 O2 6_455 . 2_554 145.7(2) ?
Ag5 Ag1 O5 6_455 . 2_554 96.5(3) ?
Ag5 Ag1 O5 6_455 . 8_554 127.8(3) ?
O2 Ag1 O5 2_554 . 2_554 86.11(18) ?
O2 Ag1 O5 2_554 . 8_554 86.11(18) ?
O5 Ag1 O5 2_554 . 8_554 76.22(15) ?
I1 Ag2 Ag2 . . 5_655 166.1(3) ?
I1 Ag2 Ag2 . . 7_555 52.4(2) ?
I1 Ag2 Ag3 . . . 67.6(2) ?
I1 Ag2 Ag4 . . 2_555 59.0(3) ?
I1 Ag2 Ag5 . . . 60.6(8) ?
I1 Ag2 Ag5 . . 5_655 152.2(3) ?
I1 Ag2 Ag5 . . 7_555 48.8(2) ?
I1 Ag2 O1 . . . 117.0(5) ?
I1 Ag2 O3 . . 2_654 117.6(2) ?
Ag2 Ag2 Ag2 5_655 . 7_555 127.4(5) ?
Ag2 Ag2 Ag3 5_655 . . 125.2(3) ?
Ag2 Ag2 Ag4 5_655 . 2_555 122.7(3) ?
Ag2 Ag2 Ag5 5_655 . . 133.2(8) ?
Ag2 Ag2 Ag5 5_655 . 5_655 14.0(3) ?
Ag2 Ag2 Ag5 5_655 . 7_555 136.2(5) ?
Ag2 Ag2 O1 5_655 . . 71.0(3) ?
Ag2 Ag2 O3 5_655 . 2_654 73.6(3) ?
Ag2 Ag2 Ag3 7_555 . . 56.67(16) ?
Ag2 Ag2 Ag4 7_555 . 2_555 109.8(4) ?
Ag2 Ag2 Ag5 7_555 . . 64.7(6) ?
Ag2 Ag2 Ag5 7_555 . 5_655 126.4(4) ?
Ag2 Ag2 Ag5 7_555 . 7_555 17.9(3) ?
Ag2 Ag2 O1 7_555 . . 147.2(3) ?
Ag2 Ag2 O3 7_555 . 2_654 78.8(2) ?
Ag3 Ag2 Ag4 . . 2_555 86.4(3) ?
Ag3 Ag2 Ag5 . . . 15.1(6) ?
Ag3 Ag2 Ag5 . . 5_655 138.5(4) ?
Ag3 Ag2 Ag5 . . 7_555 39.6(3) ?
Ag3 Ag2 O1 . . . 90.6(3) ?
Ag3 Ag2 O3 . . 2_654 52.60(18) ?
Ag4 Ag2 Ag5 2_555 . . 71.3(8) ?
Ag4 Ag2 Ag5 2_555 . 5_655 120.5(2) ?
Ag4 Ag2 Ag5 2_555 . 7_555 99.5(4) ?
Ag4 Ag2 O1 2_555 . . 61.4(3) ?
Ag4 Ag2 O3 2_555 . 2_654 125.5(3) ?
Ag5 Ag2 Ag5 . . 5_655 147.2(9) ?
Ag5 Ag2 Ag5 . . 7_555 46.8(6) ?
Ag5 Ag2 O1 . . . 83.0(7) ?
Ag5 Ag2 O3 . . 2_654 64.6(7) ?
Ag5 Ag2 Ag5 5_655 . 7_555 139.8(4) ?
Ag5 Ag2 O1 5_655 . . 78.3(3) ?
Ag5 Ag2 O3 5_655 . 2_654 86.1(4) ?
Ag5 Ag2 O1 7_555 . . 129.5(4) ?
Ag5 Ag2 O3 7_555 . 2_654 72.5(3) ?
O1 Ag2 O3 . . 2_654 82.3(2) ?
I1 Ag3 I1 . . 4_555 175.4(2) ?
I1 Ag3 Ag1 . . 4_555 52.34(15) ?
I1 Ag3 Ag2 . . . 51.7(2) ?
I1 Ag3 Ag2 . . 7_555 51.7(2) ?
I1 Ag3 Ag5 . . . 48.2(3) ?
I1 Ag3 Ag5 . . 7_555 48.2(3) ?
I1 Ag3 O3 . . 2_654 103.8(2) ?
I1 Ag3 O3 . . 8_654 103.8(2) ?
I1 Ag3 O6 . . . 96.4(2) ?
I1 Ag3 O6 . . 7_555 96.4(2) ?
I1 Ag3 Ag1 4_555 . 4_555 123.0(2) ?
I1 Ag3 Ag2 4_555 . . 131.5(2) ?
I1 Ag3 Ag2 4_555 . 7_555 131.5(2) ?
I1 Ag3 Ag5 4_555 . . 134.5(4) ?
I1 Ag3 Ag5 4_555 . 7_555 134.5(4) ?
I1 Ag3 O3 4_555 . 2_654 80.2(2) ?
I1 Ag3 O3 4_555 . 8_654 80.2(2) ?
I1 Ag3 O6 4_555 . . 82.3(2) ?
I1 Ag3 O6 4_555 . 7_555 82.3(2) ?
Ag1 Ag3 Ag2 4_555 . . 93.8(3) ?
Ag1 Ag3 Ag2 4_555 . 7_555 93.8(3) ?
Ag1 Ag3 Ag5 4_555 . . 87.0(3) ?
Ag1 Ag3 Ag5 4_555 . 7_555 87.0(3) ?
Ag1 Ag3 O3 4_555 . 2_654 145.2(2) ?
Ag1 Ag3 O3 4_555 . 8_654 145.2(2) ?
Ag1 Ag3 O6 4_555 . . 81.02(17) ?
Ag1 Ag3 O6 4_555 . 7_555 81.02(17) ?
Ag2 Ag3 Ag2 . . 7_555 66.7(2) ?
Ag2 Ag3 Ag5 . . . 7.5(3) ?
Ag2 Ag3 Ag5 . . 7_555 70.4(4) ?
Ag2 Ag3 O3 . . 2_654 54.2(2) ?
Ag2 Ag3 O3 . . 8_654 85.7(3) ?
Ag2 Ag3 O6 . . . 72.86(18) ?
Ag2 Ag3 O6 . . 7_555 138.8(3) ?
Ag2 Ag3 Ag5 7_555 . . 70.4(4) ?
Ag2 Ag3 Ag5 7_555 . 7_555 7.5(3) ?
Ag2 Ag3 O3 7_555 . 2_654 85.7(3) ?
Ag2 Ag3 O3 7_555 . 8_654 54.2(2) ?
Ag2 Ag3 O6 7_555 . . 138.8(3) ?
Ag2 Ag3 O6 7_555 . 7_555 72.86(18) ?
Ag5 Ag3 Ag5 . . 7_555 73.2(5) ?
Ag5 Ag3 O3 . . 2_654 60.0(3) ?
Ag5 Ag3 O3 . . 8_654 93.1(3) ?
Ag5 Ag3 O6 . . . 68.5(3) ?
Ag5 Ag3 O6 . . 7_555 140.3(5) ?
Ag5 Ag3 O3 7_555 . 2_654 93.1(3) ?
Ag5 Ag3 O3 7_555 . 8_654 60.0(3) ?
Ag5 Ag3 O6 7_555 . . 140.3(5) ?
Ag5 Ag3 O6 7_555 . 7_555 68.5(3) ?
O3 Ag3 O3 2_654 . 8_654 55.41(17) ?
O3 Ag3 O6 2_654 . . 76.85(16) ?
O3 Ag3 O6 2_654 . 7_555 131.1(2) ?
O3 Ag3 O6 8_654 . . 131.1(2) ?
O3 Ag3 O6 8_654 . 7_555 76.85(16) ?
O6 Ag3 O6 . . 7_555 144.5(3) ?
I1 Ag4 I1 2_554 . 4_455 152.0(2) ?
I1 Ag4 Ag1 2_554 . . 146.0(3) ?
I1 Ag4 Ag1 2_554 . 3_545 49.02(11) ?
I1 Ag4 Ag2 2_554 . 2_554 54.95(15) ?
I1 Ag4 Ag4 2_554 . 5_555 81.0(3) ?
I1 Ag4 Ag5 2_554 . 2_554 49.4(2) ?
I1 Ag4 Ag5 2_554 . 6_455 120.1(3) ?
I1 Ag4 Ag1 4_455 . . 56.27(14) ?
I1 Ag4 Ag1 4_455 . 3_545 104.6(2) ?
I1 Ag4 Ag2 4_455 . 2_554 137.7(3) ?
I1 Ag4 Ag4 4_455 . 5_555 70.9(3) ?
I1 Ag4 Ag5 4_455 . 2_554 130.9(4) ?
I1 Ag4 Ag5 4_455 . 6_455 44.5(2) ?
Ag1 Ag4 Ag1 . . 3_545 157.9(3) ?
Ag1 Ag4 Ag2 . . 2_554 124.1(3) ?
Ag1 Ag4 Ag4 . . 5_555 120.0(4) ?
Ag1 Ag4 Ag5 . . 2_554 141.4(3) ?
Ag1 Ag4 Ag5 . . 6_455 62.1(2) ?
Ag1 Ag4 Ag2 3_545 . 2_554 77.03(18) ?
Ag1 Ag4 Ag4 3_545 . 5_555 37.9(3) ?
Ag1 Ag4 Ag5 3_545 . 2_554 58.3(2) ?
Ag1 Ag4 Ag5 3_545 . 6_455 96.8(3) ?
Ag2 Ag4 Ag4 2_554 . 5_555 113.5(4) ?
Ag2 Ag4 Ag5 2_554 . 2_554 19.8(2) ?
Ag2 Ag4 Ag5 2_554 . 6_455 173.8(3) ?
Ag4 Ag4 Ag5 5_555 . 2_554 93.9(4) ?
Ag4 Ag4 Ag5 5_555 . 6_455 60.7(4) ?
Ag5 Ag4 Ag5 2_554 . 6_455 154.6(4) ?
I1 Ag5 Ag1 . . 4_555 55.23(17) ?
I1 Ag5 Ag2 . . . 97.4(9) ?
I1 Ag5 Ag2 . . 5_655 130.2(5) ?
I1 Ag5 Ag2 . . 7_555 58.9(3) ?
I1 Ag5 Ag3 . . . 92.2(4) ?
I1 Ag5 Ag4 . . 2_555 64.7(3) ?
I1 Ag5 Ag4 . . 6_555 60.8(2) ?
I1 Ag5 Ag5 . . 7_555 59.3(4) ?
I1 Ag5 O1 . . . 126.8(5) ?
I1 Ag5 O3 . . 2_654 147.5(5) ?
I1 Ag5 O6 . . . 118.5(3) ?
Ag1 Ag5 Ag2 4_555 . . 149.0(10) ?
Ag1 Ag5 Ag2 4_555 . 5_655 167.4(4) ?
Ag1 Ag5 Ag2 4_555 . 7_555 81.2(3) ?
Ag1 Ag5 Ag3 4_555 . . 50.3(2) ?
Ag1 Ag5 Ag4 4_555 . 2_555 67.25(19) ?
Ag1 Ag5 Ag4 4_555 . 6_555 42.78(14) ?
Ag1 Ag5 Ag5 4_555 . 7_555 66.1(3) ?
Ag1 Ag5 O1 4_555 . . 111.2(3) ?
Ag1 Ag5 O3 4_555 . 2_654 119.2(5) ?
Ag1 Ag5 O6 4_555 . . 67.4(2) ?
Ag2 Ag5 Ag2 . . 5_655 32.8(6) ?
Ag2 Ag5 Ag2 . . 7_555 97.5(7) ?
Ag2 Ag5 Ag3 . . . 157.4(9) ?
Ag2 Ag5 Ag4 . . 2_555 88.9(9) ?
Ag2 Ag5 Ag4 . . 6_555 114.2(9) ?
Ag2 Ag5 Ag5 . . 7_555 115.3(8) ?
Ag2 Ag5 O1 . . . 71.5(6) ?
Ag2 Ag5 O3 . . 2_654 91.7(7) ?
Ag2 Ag5 O6 . . . 127.0(8) ?
Ag2 Ag5 Ag2 5_655 . 7_555 111.5(4) ?
Ag2 Ag5 Ag3 5_655 . . 133.1(5) ?
Ag2 Ag5 Ag4 5_655 . 2_555 103.6(4) ?
Ag2 Ag5 Ag4 5_655 . 6_555 126.7(4) ?
Ag2 Ag5 Ag5 5_655 . 7_555 126.4(4) ?
Ag2 Ag5 O1 5_655 . . 56.1(3) ?
Ag2 Ag5 O3 5_655 . 2_654 63.4(2) ?
Ag2 Ag5 O6 5_655 . . 102.3(4) ?
Ag2 Ag5 Ag3 7_555 . . 70.1(3) ?
Ag2 Ag5 Ag4 7_555 . 2_555 123.7(4) ?
Ag2 Ag5 Ag4 7_555 . 6_555 114.1(4) ?
Ag2 Ag5 Ag5 7_555 . 7_555 17.9(3) ?
Ag2 Ag5 O1 7_555 . . 167.6(4) ?
Ag2 Ag5 O3 7_555 . 2_654 89.1(4) ?
Ag2 Ag5 O6 7_555 . . 133.7(5) ?
Ag3 Ag5 Ag4 . . 2_555 113.7(4) ?
Ag3 Ag5 Ag4 . . 6_555 88.4(3) ?
Ag3 Ag5 Ag5 . . 7_555 53.4(4) ?
Ag3 Ag5 O1 . . . 118.2(6) ?
Ag3 Ag5 O3 . . 2_654 69.9(4) ?
Ag3 Ag5 O6 . . . 63.8(4) ?
Ag4 Ag5 Ag4 2_555 . 6_555 25.44(18) ?
Ag4 Ag5 Ag5 2_555 . 7_555 120.7(4) ?
Ag4 Ag5 O1 2_555 . . 63.3(3) ?
Ag4 Ag5 O3 2_555 . 2_654 146.9(5) ?
Ag4 Ag5 O6 2_555 . . 74.8(3) ?
Ag4 Ag5 Ag5 6_555 . 7_555 104.2(3) ?
Ag4 Ag5 O1 6_555 . . 76.5(3) ?
Ag4 Ag5 O3 6_555 . 2_654 141.1(5) ?
Ag4 Ag5 O6 6_555 . . 62.8(2) ?
Ag5 Ag5 O1 7_555 . . 171.2(7) ?
Ag5 Ag5 O3 7_555 . 2_654 88.6(4) ?
Ag5 Ag5 O6 7_555 . . 116.3(6) ?
O1 Ag5 O3 . . 2_654 85.6(4) ?
O1 Ag5 O6 . . . 56.0(3) ?
O3 Ag5 O6 2_654 . . 78.5(4) ?
O3 B1 O5 5_656 . . 121.7(6) ?
O3 B1 O6 5_656 . 5_656 121.2(6) ?
O5 B1 O6 . . 5_656 117.1(6) ?
Ag5 B2 O1 . . . 56.2(4) ?
Ag5 B2 O4 . . . 154.3(5) ?
Ag5 B2 O5 . . 6_555 97.9(4) ?
Ag5 B2 O6 . . . 64.3(4) ?
O1 B2 O4 . . . 107.6(5) ?
O1 B2 O5 . . 6_555 111.6(6) ?
O1 B2 O6 . . . 108.2(5) ?
O4 B2 O5 . . 6_555 107.2(5) ?
O4 B2 O6 . . . 109.2(5) ?
O5 B2 O6 6_555 . . 112.9(5) ?
O1 B3 O1 . . 7_545 119.6(8) ?
O1 B3 O2 . . . 120.2(4) ?
O1 B3 O2 7_545 . . 120.2(4) ?
O2 B4 O3 . . 4_445 110.5(5) ?
O2 B4 O3 . . 6_455 110.5(5) ?
O2 B4 O4 . . 4_445 109.4(7) ?
O3 B4 O3 4_445 . 6_455 107.2(7) ?
O3 B4 O4 4_445 . 4_445 109.7(5) ?
O3 B4 O4 6_455 . 4_445 109.7(5) ?

loop_
_geom_bond_atom_site_label_1
_geom_bond_atom_site_label_2
_geom_bond_site_symmetry_1
_geom_bond_site_symmetry_2
_geom_bond_distance
_geom_bond_publ_flag
I1 Ag1 . 4_555 2.589(3) ?
I1 Ag2 . . 2.749(10) ?
I1 Ag2 . 7_555 2.749(10) ?
I1 Ag3 . . 3.238(8) ?
I1 Ag3 . 4_455 3.347(8) ?
I1 Ag4 . 2_555 2.879(6) ?
I1 Ag4 . 4_555 3.009(6) ?
I1 Ag4 . 6_555 3.009(6) ?
I1 Ag4 . 8_555 2.879(6) ?
I1 Ag5 . . 2.416(11) ?
I1 Ag5 . 7_555 2.416(11) ?
Ag1 Ag3 . 4_455 2.343(7) ?
Ag1 Ag4 . . 2.337(6) ?
Ag1 Ag4 . 3_555 3.295(6) ?
Ag1 Ag4 . 5_555 3.295(6) ?
Ag1 Ag4 . 7_555 2.337(6) ?
Ag1 Ag5 . 4_455 3.041(9) ?
Ag1 Ag5 . 6_455 3.041(9) ?
Ag1 O2 . 2_554 2.457(7) ?
Ag1 O5 . 2_554 2.427(5) ?
Ag1 O5 . 8_554 2.427(5) ?
Ag2 Ag2 . 5_655 2.328(14) ?
Ag2 Ag2 . 7_555 3.353(6) ?
Ag2 Ag3 . . 3.051(9) ?
Ag2 Ag4 . 2_555 3.068(13) ?
Ag2 Ag5 . . 1.038(14) ?
Ag2 Ag5 . 5_655 3.131(13) ?
Ag2 Ag5 . 7_555 3.056(11) ?
Ag2 O1 . . 2.288(7) ?
Ag2 O3 . 2_654 2.583(9) ?
Ag3 Ag5 . . 2.067(14) ?
Ag3 Ag5 . 7_555 2.067(14) ?
Ag3 O3 . 2_654 2.531(7) ?
Ag3 O3 . 8_654 2.531(7) ?
Ag3 O6 . . 2.506(5) ?
Ag3 O6 . 7_555 2.506(5) ?
Ag4 Ag4 . 5_555 1.432(9) ?
Ag4 Ag5 . 2_554 2.907(11) ?
Ag4 Ag5 . 6_455 3.325(9) ?
Ag5 Ag5 . 7_555 2.465(14) ?
Ag5 O1 . . 2.395(11) ?
Ag5 O3 . 2_654 2.335(12) ?
Ag5 O6 . . 2.600(13) ?
B1 O3 . 5_656 1.365(8) ?
B1 O5 . . 1.361(8) ?
B1 O6 . 5_656 1.357(9) ?
B2 Ag5 . . 2.877(14) ?
B2 O1 . . 1.464(9) ?
B2 O4 . . 1.530(7) ?
B2 O5 . 6_555 1.440(9) ?
B2 O6 . . 1.439(8) ?
B3 O1 . . 1.352(7) ?
B3 O1 . 7_545 1.352(7) ?
B3 O2 . . 1.356(13) ?
B4 O2 . . 1.438(12) ?
B4 O3 . 4_445 1.462(7) ?
B4 O3 . 6_455 1.462(7) ?
B4 O4 . 4_445 1.501(12) ?

loop_
_geom_hbond_atom_site_label_D
_geom_hbond_atom_site_label_H
_geom_hbond_atom_site_label_A
_geom_hbond_site_symmetry_D
_geom_hbond_site_symmetry_H
_geom_hbond_site_symmetry_A
_geom_hbond_distance_DH
_geom_hbond_distance_HA
_geom_hbond_distance_DA
_geom_hbond_angle_DHA
_geom_hbond_publ_flag
? ? ? ? ? ? ? ? ? ? ?

loop_
_geom_torsion_atom_site_label_1
_geom_torsion_atom_site_label_2
_geom_torsion_atom_site_label_3
_geom_torsion_atom_site_label_4
_geom_torsion_site_symmetry_1
_geom_torsion_site_symmetry_2
_geom_torsion_site_symmetry_3
_geom_torsion_site_symmetry_4
_geom_torsion
_geom_torsion_publ_flag
? ? ? ? ? ? ? ? ? ?

loop_
_twin_individual_id
_twin_individual_mass_fraction_refined
_twin_individual_twin_matrix_11
_twin_individual_twin_matrix_12
_twin_individual_twin_matrix_13
_twin_individual_twin_matrix_21
_twin_individual_twin_matrix_22
_twin_individual_twin_matrix_23
_twin_individual_twin_matrix_31
_twin_individual_twin_matrix_32
_twin_individual_twin_matrix_33
? ? ? ? ? ? ? ? ? ? ?

loop_
_jana_atom_site_adp_c_label
_jana_atom_site_adp_c_type_symbol
_jana_atom_site_adp_c_111
_jana_atom_site_adp_c_112
_jana_atom_site_adp_c_113
_jana_atom_site_adp_c_122
_jana_atom_site_adp_c_123
_jana_atom_site_adp_c_133
_jana_atom_site_adp_c_222
_jana_atom_site_adp_c_223
_jana_atom_site_adp_c_233
_jana_atom_site_adp_c_333
I1 I 0.0034(3) 0 0 0.0032(4) 0 0.0065(4) 0 -0.0033(5) 0 -0.0067(10)
Ag1 Ag 0 0 0.0030(3) -0.0071(4) 0 0.0079(6) 0 -0.0069(7) 0 0.0249(18)
Ag2 Ag 0 0.0022(5) 0.0045(10) 0 0.0056(8) 0.006(3) -0.0021(12) 0 0 0.171(14)
Ag3 Ag 0.024(2) 0 -0.0214(15) -0.0059(8) 0 -0.0094(13) 0 -0.0003(9) 0 0.026(3)

loop_
_jana_atom_site_adp_d_label
_jana_atom_site_adp_d_type_symbol
_jana_atom_site_adp_d_1111
_jana_atom_site_adp_d_1112
_jana_atom_site_adp_d_1113
_jana_atom_site_adp_d_1122
_jana_atom_site_adp_d_1123
_jana_atom_site_adp_d_1133
_jana_atom_site_adp_d_1222
_jana_atom_site_adp_d_1223
_jana_atom_site_adp_d_1233
_jana_atom_site_adp_d_1333
_jana_atom_site_adp_d_2222
_jana_atom_site_adp_d_2223
_jana_atom_site_adp_d_2233
_jana_atom_site_adp_d_2333
_jana_atom_site_adp_d_3333
Ag2 Ag 0 0 0 0 0 0 0 0 0 0 0 0 0 0 0.20(3)

loop_
_jana_atom_site_adp_e_label
_jana_atom_site_adp_e_type_symbol
_jana_atom_site_adp_e_11111
_jana_atom_site_adp_e_11112
_jana_atom_site_adp_e_11113
_jana_atom_site_adp_e_11122
_jana_atom_site_adp_e_11123
_jana_atom_site_adp_e_11133
_jana_atom_site_adp_e_11222
_jana_atom_site_adp_e_11223
_jana_atom_site_adp_e_11233
_jana_atom_site_adp_e_11333
_jana_atom_site_adp_e_12222
_jana_atom_site_adp_e_12223
_jana_atom_site_adp_e_12233
_jana_atom_site_adp_e_12333
_jana_atom_site_adp_e_13333
_jana_atom_site_adp_e_22222
_jana_atom_site_adp_e_22223
_jana_atom_site_adp_e_22233
_jana_atom_site_adp_e_22333
_jana_atom_site_adp_e_23333
_jana_atom_site_adp_e_33333
? ? ? ? ? ? ? ? ? ? ? ? ? ? ? ? ? ? ? ? ? ? ?

loop_
_jana_atom_site_adp_f_label
_jana_atom_site_adp_f_type_symbol
_jana_atom_site_adp_f_111111
_jana_atom_site_adp_f_111112
_jana_atom_site_adp_f_111113
_jana_atom_site_adp_f_111122
_jana_atom_site_adp_f_111123
_jana_atom_site_adp_f_111133
_jana_atom_site_adp_f_111222
_jana_atom_site_adp_f_111223
_jana_atom_site_adp_f_111233
_jana_atom_site_adp_f_111333
_jana_atom_site_adp_f_112222
_jana_atom_site_adp_f_112223
_jana_atom_site_adp_f_112233
_jana_atom_site_adp_f_112333
_jana_atom_site_adp_f_113333
_jana_atom_site_adp_f_122222
_jana_atom_site_adp_f_122223
_jana_atom_site_adp_f_122233
_jana_atom_site_adp_f_122333
_jana_atom_site_adp_f_123333
_jana_atom_site_adp_f_133333
_jana_atom_site_adp_f_222222
_jana_atom_site_adp_f_222223
_jana_atom_site_adp_f_222233
_jana_atom_site_adp_f_222333
_jana_atom_site_adp_f_223333
_jana_atom_site_adp_f_233333
_jana_atom_site_adp_f_333333
? ? ? ? ? ? ? ? ? ? ? ? ? ? ? ? ? ? ? ? ? ? ? ? ? ? ? ? ? ?
